data_7115701
loop_
_publ_author_name
'Shannon A. Couchman'
'Trevor K. Thompson'
'David J. D. Wilson'
'Jason L. Dutton'
'Caleb D. Martin'

_publ_section_title
;
 Investigating the ring expansion reaction of pentaphenylborole and an
 azide
;
_journal_name_full Chem.Commun.
_journal_page_first 11724
_journal_paper_doi 10.1039/C4cc04864D
_journal_volume 50
_journal_year 2014
_chemical_formula_sum 'C154 H148 B4 N6 O3 Si2'
_chemical_formula_weight 2230.20
_chemical_name_systematic 1
_chemical_properties_physical 'Air-sensitive, Moisture-sensitive'
_space_group_crystal_system monoclinic
_space_group_IT_number 14
_space_group_name_Hall '-P 2yn'
_space_group_name_H-M_alt 'P 1 21/n 1'
_symmetry_space_group_name_Hall '-P 2yn'
_symmetry_space_group_name_H-M 'P 1 21/n 1'
_atom_sites_solution_hydrogens geom
_audit_creation_method SHELXL-2013
_cell_angle_alpha 90
_cell_angle_beta 101.101(2)
_cell_angle_gamma 90
_cell_formula_units_Z 2
_cell_length_a 11.8934(8)
_cell_length_b 26.2175(18)
_cell_length_c 20.3647(15)
_cell_measurement_reflns_used 9708
_cell_measurement_temperature 150(2)
_cell_measurement_theta_max 26.05
_cell_measurement_theta_min 2.32
_cell_volume 6231.2(8)
_computing_cell_refinement 'Bruker SAINT'
_computing_data_collection 'Bruker APEX2'
_computing_data_reduction 'Bruker SAINT'
_computing_molecular_graphics 'Bruker SHELXTL'
_computing_publication_material 'Bruker SHELXTL'
_computing_structure_refinement 'SHELXL-2013 (Sheldrick, 2013)'
_computing_structure_solution 'SHELXS-97 (Sheldrick 2008)'
_diffrn_ambient_temperature 150(2)
_diffrn_measured_fraction_theta_full 0.998
_diffrn_measured_fraction_theta_max 0.998
_diffrn_measurement_device_type 'Bruker APEX-II CCD'
_diffrn_measurement_method '\f and \w scans'
_diffrn_radiation_type MoK\a
_diffrn_radiation_wavelength 0.71073
_diffrn_reflns_av_R_equivalents 0.0320
_diffrn_reflns_av_unetI/netI 0.0305
_diffrn_reflns_Laue_measured_fraction_full 0.998
_diffrn_reflns_Laue_measured_fraction_max 0.998
_diffrn_reflns_limit_h_max 14
_diffrn_reflns_limit_h_min -14
_diffrn_reflns_limit_k_max 24
_diffrn_reflns_limit_k_min -31
_diffrn_reflns_limit_l_max 24
_diffrn_reflns_limit_l_min -24
_diffrn_reflns_number 49552
_diffrn_reflns_point_group_measured_fraction_full 0.998
_diffrn_reflns_point_group_measured_fraction_max 0.998
_diffrn_reflns_theta_full 25.242
_diffrn_reflns_theta_max 25.349
_diffrn_reflns_theta_min 2.318
_exptl_absorpt_coefficient_mu 0.087
_exptl_absorpt_correction_T_max 0.7453
_exptl_absorpt_correction_T_min 0.6989
_exptl_absorpt_correction_type multi-scan
_exptl_absorpt_process_details SADABS
_exptl_crystal_colour red
_exptl_crystal_density_diffrn 1.189
_exptl_crystal_description block
_exptl_crystal_F_000 2372
_exptl_crystal_recrystallization_method 'Re-crystallisation from solvent: diethylether'
_exptl_crystal_size_max 0.230
_exptl_crystal_size_mid 0.200
_exptl_crystal_size_min 0.140
_refine_diff_density_max 0.392
_refine_diff_density_min -0.513
_refine_diff_density_rms 0.054
_refine_ls_extinction_method none
_refine_ls_goodness_of_fit_ref 1.122
_refine_ls_hydrogen_treatment constr
_refine_ls_matrix_type full
_refine_ls_number_parameters 770
_refine_ls_number_reflns 11380
_refine_ls_number_restraints 13
_refine_ls_restrained_S_all 1.128
_refine_ls_R_factor_all 0.0833
_refine_ls_R_factor_gt 0.0608
_refine_ls_shift/su_max 0.001
_refine_ls_shift/su_mean 0.000
_refine_ls_structure_factor_coef Fsqd
_refine_ls_weighting_details 'w=1/[\s^2^(Fo^2^)+(0.0428P)^2^+7.1080P] where P=(Fo^2^+2Fc^2^)/3'
_refine_ls_weighting_scheme calc
_refine_ls_wR_factor_gt 0.1394
_refine_ls_wR_factor_ref 0.1538
_reflns_Friedel_coverage 0.000
_reflns_number_gt 8682
_reflns_number_total 11380
_reflns_threshold_expression 'I > 2\s(I)'
_cod_data_source_file c4cc04864d2.cif
_cod_data_source_block 1
_cod_database_code 7115701
_shelx_space_group_comment
; 
The symmetry employed for this shelxl refinement is uniquely defined 
by the following loop, which should always be used as a source of 
symmetry information in preference to the above space-group names. 
They are only intended as comments. 
;
_shelx_estimated_absorpt_t_min 0.980
_shelx_estimated_absorpt_t_max 0.988
_shelxl_version_number 2013-4

loop_
_space_group_symop_operation_xyz
'x, y, z'
'-x+1/2, y+1/2, -z+1/2'
'-x, -y, -z'
'x-1/2, -y-1/2, z-1/2'

loop_
_atom_site_label
_atom_site_type_symbol
_atom_site_fract_x
_atom_site_fract_y
_atom_site_fract_z
_atom_site_U_iso_or_equiv
_atom_site_adp_type
_atom_site_occupancy
_atom_site_site_symmetry_order
_atom_site_calc_flag
_atom_site_refinement_flags_posn
_atom_site_refinement_flags_adp
_atom_site_refinement_flags_occupancy
_atom_site_disorder_assembly
_atom_site_disorder_group
Si1 Si 0.58785(6) 0.20911(3) 0.14132(3) 0.02937(17) Uani 1 1 d . . . . .
N1 N 0.49864(16) 0.18261(7) 0.19677(9) 0.0260(4) Uani 1 1 d . . . . .
N2 N 0.47182(16) 0.21919(7) 0.23708(10) 0.0271(4) Uani 1 1 d . . . . .
N3 N 0.39391(16) 0.21035(7) 0.27133(10) 0.0247(4) Uani 1 1 d . . . . .
C111 C 0.4630(2) 0.28257(10) 0.36202(13) 0.0345(6) Uani 1 1 d . . . . .
C41 C 0.27849(19) 0.07531(9) 0.29622(13) 0.0289(5) Uani 1 1 d . . . . .
C4 C 0.32250(19) 0.16433(9) 0.26449(12) 0.0252(5) Uani 1 1 d . . . . .
C31 C 0.5099(2) 0.09547(9) 0.40303(12) 0.0286(5) Uani 1 1 d . . . . .
C217 C 0.2514(2) 0.22191(9) 0.41304(12) 0.0281(5) Uani 1 1 d . . . . .
C511 C 0.3389(2) 0.32537(9) 0.19779(14) 0.0348(6) Uani 1 1 d . . . . .
C211 C 0.0708(2) 0.29874(9) 0.35941(12) 0.0303(5) Uani 1 1 d . . . . .
C56 C 0.1990(2) 0.20543(10) 0.16603(13) 0.0339(6) Uani 1 1 d . . . . .
H56A H 0.2664 0.2194 0.1547 0.041 Uiso 1 1 calc R U . . .
C11 C 0.4564(2) 0.08735(9) 0.16069(13) 0.0313(6) Uani 1 1 d . . . . .
C51 C 0.2072(2) 0.17502(9) 0.22264(12) 0.0276(5) Uani 1 1 d . . . . .
C1 C 0.5526(2) 0.11614(9) 0.28971(12) 0.0264(5) Uani 1 1 d . . . . .
C52 C 0.1062(2) 0.15598(9) 0.23863(13) 0.0321(6) Uani 1 1 d . . . . .
H52A H 0.1098 0.1353 0.2773 0.038 Uiso 1 1 calc R U . . .
C412 C 0.1062(2) 0.35281(9) 0.23764(12) 0.0311(6) Uani 1 1 d . . . . .
C216 C 0.3233(2) 0.23462(10) 0.47356(13) 0.0347(6) Uani 1 1 d . . . . .
H21A H 0.3766 0.2617 0.4748 0.042 Uiso 1 1 calc R U . . .
C2 C 0.4788(2) 0.11225(9) 0.33237(12) 0.0268(5) Uani 1 1 d . . . . .
C7 C 0.6948(2) 0.25003(11) 0.19520(14) 0.0402(6) Uani 1 1 d . . . . .
H7A H 0.7422 0.2290 0.2296 0.060 Uiso 1 1 calc R U . . .
H7B H 0.6551 0.2761 0.2166 0.060 Uiso 1 1 calc R U . . .
H7C H 0.7436 0.2666 0.1678 0.060 Uiso 1 1 calc R U . . .
C42 C 0.2546(2) 0.05469(10) 0.35509(14) 0.0363(6) Uani 1 1 d . . . . .
H42A H 0.2871 0.0695 0.3971 0.044 Uiso 1 1 calc R U . . .
C3 C 0.35645(19) 0.12070(9) 0.29827(12) 0.0255(5) Uani 1 1 d . . . . .
C213 C 0.1685(2) 0.15596(11) 0.47268(14) 0.0398(6) Uani 1 1 d . . . . .
H21B H 0.1148 0.1290 0.4720 0.048 Uiso 1 1 calc R U . . .
C32 C 0.4764(2) 0.12180(11) 0.45478(13) 0.0357(6) Uani 1 1 d . . . . .
H32A H 0.4293 0.1512 0.4452 0.043 Uiso 1 1 calc R U . . .
C36 C 0.5765(2) 0.05189(10) 0.41849(13) 0.0349(6) Uani 1 1 d . . . . .
H36A H 0.5991 0.0328 0.3836 0.042 Uiso 1 1 calc R U . . .
C102 C 0.1679(2) 0.28408(9) 0.32681(12) 0.0290(5) Uani 1 1 d . . . . .
C12 C 0.3895(2) 0.09980(11) 0.09856(13) 0.0401(6) Uani 1 1 d . . . . .
H12A H 0.3720 0.1346 0.0881 0.048 Uiso 1 1 calc R U . . .
C103 C 0.1897(2) 0.31355(9) 0.26806(13) 0.0296(5) Uani 1 1 d . . . . .
C21 C 0.6796(2) 0.11210(9) 0.30966(12) 0.0288(5) Uani 1 1 d . . . . .
C34 C 0.5773(2) 0.06323(12) 0.53496(15) 0.0459(7) Uani 1 1 d . . . . .
H34A H 0.6009 0.0524 0.5800 0.055 Uiso 1 1 calc R U . . .
C45 C 0.1596(2) 0.01043(10) 0.23371(17) 0.0442(7) Uani 1 1 d . . . . .
H45A H 0.1270 -0.0048 0.1921 0.053 Uiso 1 1 calc R U . . .
C33 C 0.5104(2) 0.10597(12) 0.52047(14) 0.0418(7) Uani 1 1 d . . . . .
H33A H 0.4875 0.1247 0.5556 0.050 Uiso 1 1 calc R U . . .
C101 C 0.2522(2) 0.25054(9) 0.35013(12) 0.0275(5) Uani 1 1 d . . . . .
C413 C 0.1391(2) 0.40327(10) 0.23290(14) 0.0360(6) Uani 1 1 d . . . . .
H41A H 0.2176 0.4123 0.2460 0.043 Uiso 1 1 calc R U . . .
C25 C 0.8583(2) 0.13436(11) 0.38211(15) 0.0435(7) Uani 1 1 d . . . . .
H25A H 0.8986 0.1532 0.4191 0.052 Uiso 1 1 calc R U . . .
C6 C 0.6618(2) 0.15586(11) 0.10785(14) 0.0396(6) Uani 1 1 d . . . . .
H6A H 0.6052 0.1342 0.0794 0.059 Uiso 1 1 calc R U . . .
H6B H 0.7039 0.1356 0.1450 0.059 Uiso 1 1 calc R U . . .
H6C H 0.7156 0.1696 0.0814 0.059 Uiso 1 1 calc R U . . .
C26 C 0.7403(2) 0.13834(10) 0.36434(14) 0.0369(6) Uani 1 1 d . . . . .
H26A H 0.7002 0.1594 0.3900 0.044 Uiso 1 1 calc R U . . .
C312 C 0.0781(2) 0.34383(10) 0.39578(14) 0.0379(6) Uani 1 1 d . . . . .
H31A H 0.1466 0.3634 0.4020 0.045 Uiso 1 1 calc R U . . .
B1 B 0.4962(2) 0.12813(11) 0.21485(14) 0.0280(6) Uani 1 1 d . . . . .
C24 C 0.9175(2) 0.10307(11) 0.34609(16) 0.0446(7) Uani 1 1 d . . . . .
H24A H 0.9981 0.0994 0.3592 0.053 Uiso 1 1 calc R U . . .
C22 C 0.7417(2) 0.08236(11) 0.27207(14) 0.0383(6) Uani 1 1 d . . . . .
H22A H 0.7026 0.0655 0.2330 0.046 Uiso 1 1 calc R U . . .
C104 C 0.2934(2) 0.30175(9) 0.25341(13) 0.0314(6) Uani 1 1 d . . . . .
C53 C 0.0010(2) 0.16680(10) 0.19887(15) 0.0413(7) Uani 1 1 d . . . . .
H53A H -0.0672 0.1540 0.2106 0.050 Uiso 1 1 calc R U . . .
C46 C 0.2309(2) 0.05262(10) 0.23577(14) 0.0362(6) Uani 1 1 d . . . . .
H46A H 0.2473 0.0660 0.1953 0.043 Uiso 1 1 calc R U . . .
C212 C 0.1736(2) 0.18248(10) 0.41443(13) 0.0341(6) Uani 1 1 d . . . . .
H21C H 0.1225 0.1735 0.3743 0.041 Uiso 1 1 calc R U . . .
C315 C -0.1214(2) 0.28769(12) 0.37872(16) 0.0479(7) Uani 1 1 d . . . . .
H31B H -0.1900 0.2683 0.3729 0.058 Uiso 1 1 calc R U . . .
C411 C -0.0093(2) 0.34091(10) 0.21743(13) 0.0363(6) Uani 1 1 d . . . . .
H41B H -0.0337 0.3065 0.2190 0.044 Uiso 1 1 calc R U . . .
C313 C -0.0133(3) 0.36064(11) 0.42301(15) 0.0457(7) Uani 1 1 d . . . . .
H31C H -0.0069 0.3914 0.4481 0.055 Uiso 1 1 calc R U . . .
C214 C 0.2409(2) 0.16858(11) 0.53135(14) 0.0403(6) Uani 1 1 d . . . . .
H21D H 0.2382 0.1503 0.5713 0.048 Uiso 1 1 calc R U . . .
C215 C 0.3178(2) 0.20813(11) 0.53187(13) 0.0396(6) Uani 1 1 d . . . . .
H21E H 0.3674 0.2173 0.5725 0.048 Uiso 1 1 calc R U . . .
C5 C 0.4916(2) 0.24284(11) 0.07339(14) 0.0401(6) Uani 1 1 d . . . . .
H5A H 0.4383 0.2184 0.0476 0.060 Uiso 1 1 calc R U . . .
H5B H 0.5371 0.2592 0.0439 0.060 Uiso 1 1 calc R U . . .
H5C H 0.4484 0.2689 0.0925 0.060 Uiso 1 1 calc R U . . .
C35 C 0.6099(2) 0.03614(11) 0.48402(14) 0.0428(7) Uani 1 1 d . . . . .
H35A H 0.6558 0.0064 0.4939 0.051 Uiso 1 1 calc R U . . .
C513 C 0.4955(3) 0.36519(11) 0.15644(17) 0.0507(8) Uani 1 1 d . . . . .
H51A H 0.5731 0.3760 0.1639 0.061 Uiso 1 1 calc R U . . .
C512 C 0.4537(2) 0.34065(10) 0.20729(15) 0.0409(7) Uani 1 1 d . . . . .
H51B H 0.5034 0.3342 0.2489 0.049 Uiso 1 1 calc R U . . .
C314 C -0.1130(3) 0.33309(12) 0.41397(16) 0.0483(8) Uani 1 1 d . . . . .
H31D H -0.1762 0.3451 0.4318 0.058 Uiso 1 1 calc R U . . .
C112 C 0.5508(2) 0.25181(12) 0.39559(14) 0.0407(7) Uani 1 1 d . . . . .
H11A H 0.5555 0.2175 0.3813 0.049 Uiso 1 1 calc R U . . .
C316 C -0.0297(2) 0.27055(11) 0.35195(14) 0.0393(6) Uani 1 1 d . . . . .
H31E H -0.0357 0.2392 0.3282 0.047 Uiso 1 1 calc R U . . .
C16 C 0.4785(2) 0.03568(10) 0.17394(15) 0.0393(6) Uani 1 1 d . . . . .
H16A H 0.5226 0.0260 0.2161 0.047 Uiso 1 1 calc R U . . .
C414 C 0.0593(3) 0.44054(10) 0.20942(15) 0.0432(7) Uani 1 1 d . . . . .
H41C H 0.0834 0.4748 0.2057 0.052 Uiso 1 1 calc R U . . .
C416 C -0.0887(3) 0.37840(11) 0.19513(14) 0.0423(7) Uani 1 1 d . . . . .
H41D H -0.1674 0.3697 0.1822 0.051 Uiso 1 1 calc R U . . .
C514 C 0.4253(3) 0.37404(11) 0.09510(17) 0.0542(9) Uani 1 1 d . . . . .
H51C H 0.4544 0.3909 0.0606 0.065 Uiso 1 1 calc R U . . .
C23 C 0.8592(2) 0.07715(12) 0.29100(16) 0.0451(7) Uani 1 1 d . . . . .
H23A H 0.8998 0.0557 0.2660 0.054 Uiso 1 1 calc R U . . .
B2 B 0.3555(2) 0.26102(10) 0.30904(14) 0.0288(6) Uani 1 1 d . . . . .
C516 C 0.2702(3) 0.33420(10) 0.13531(14) 0.0420(7) Uani 1 1 d . . . . .
H51D H 0.1924 0.3236 0.1273 0.050 Uiso 1 1 calc R U . . .
C43 C 0.1834(2) 0.01261(11) 0.35234(17) 0.0471(7) Uani 1 1 d . . . . .
H43A H 0.1671 -0.0012 0.3926 0.056 Uiso 1 1 calc R U . . .
C415 C -0.0548(3) 0.42820(11) 0.19143(15) 0.0462(7) Uani 1 1 d . . . . .
H41E H -0.1099 0.4540 0.1765 0.055 Uiso 1 1 calc R U . . .
C44 C 0.1364(2) -0.00920(11) 0.29279(18) 0.0495(8) Uani 1 1 d . . . . .
H44A H 0.0876 -0.0380 0.2917 0.059 Uiso 1 1 calc R U . . .
C55 C 0.0933(2) 0.21562(11) 0.12595(15) 0.0428(7) Uani 1 1 d . . . . .
H55A H 0.0889 0.2361 0.0871 0.051 Uiso 1 1 calc R U . . .
C515 C 0.3131(3) 0.35822(12) 0.08436(16) 0.0521(8) Uani 1 1 d . . . . .
H51E H 0.2647 0.3637 0.0421 0.062 Uiso 1 1 calc R U . . .
C116 C 0.4630(3) 0.33310(11) 0.38371(16) 0.0491(8) Uani 1 1 d . . . . .
H11B H 0.4058 0.3557 0.3615 0.059 Uiso 1 1 calc R U . . .
C54 C -0.0050(2) 0.19620(11) 0.14212(16) 0.0460(7) Uani 1 1 d . . . . .
H54A H -0.0771 0.2030 0.1143 0.055 Uiso 1 1 calc R U . . .
C15 C 0.4384(3) -0.00172(11) 0.12770(17) 0.0549(8) Uani 1 1 d . . . . .
H15A H 0.4555 -0.0366 0.1377 0.066 Uiso 1 1 calc R U . . .
C113 C 0.6319(3) 0.26935(15) 0.44915(16) 0.0570(9) Uani 1 1 d . . . . .
H11C H 0.6901 0.2471 0.4713 0.068 Uiso 1 1 calc R U . . .
C115 C 0.5440(3) 0.35113(14) 0.43667(19) 0.0654(11) Uani 1 1 d . . . . .
H11D H 0.5419 0.3858 0.4501 0.078 Uiso 1 1 calc R U . . .
C13 C 0.3481(3) 0.06272(13) 0.05200(16) 0.0598(9) Uani 1 1 d . . . . .
H13A H 0.3025 0.0719 0.0101 0.072 Uiso 1 1 calc R U . . .
C114 C 0.6278(3) 0.31893(17) 0.47007(18) 0.0679(11) Uani 1 1 d . . . . .
H11E H 0.6822 0.3310 0.5072 0.081 Uiso 1 1 calc R U . . .
C14 C 0.3736(4) 0.01199(13) 0.06705(19) 0.0681(10) Uani 1 1 d . . . . .
H14A H 0.3459 -0.0136 0.0350 0.082 Uiso 1 1 calc R U . . .
O1 O -0.1240(5) -0.00498(16) 0.1383(2) 0.1023(15) Uani 0.745(5) 1 d D . P A 1
C901 C -0.0335(9) 0.0533(4) 0.0760(5) 0.147(2) Uani 0.745(5) 1 d D . P A 1
H90A H -0.0485 0.0723 0.0337 0.221 Uiso 0.745(5) 1 calc R U P A 1
H90B H 0.0311 0.0300 0.0763 0.221 Uiso 0.745(5) 1 calc R U P A 1
H90C H -0.0148 0.0773 0.1134 0.221 Uiso 0.745(5) 1 calc R U P A 1
C902 C -0.1331(9) 0.0246(4) 0.0824(4) 0.128(2) Uani 0.745(5) 1 d D . P A 1
H90D H -0.1974 0.0487 0.0816 0.153 Uiso 0.745(5) 1 calc R U P A 1
H90E H -0.1535 0.0022 0.0427 0.153 Uiso 0.745(5) 1 calc R U P A 1
C903 C -0.2054(9) -0.0388(5) 0.1485(4) 0.128(2) Uani 0.745(5) 1 d D . P A 1
H90F H -0.2771 -0.0192 0.1467 0.153 Uiso 0.745(5) 1 calc R U P A 1
H90G H -0.2188 -0.0622 0.1096 0.153 Uiso 0.745(5) 1 calc R U P A 1
C904 C -0.1920(12) -0.0680(5) 0.2034(5) 0.147(2) Uani 0.745(5) 1 d D . P A 1
H90H H -0.2607 -0.0889 0.2021 0.221 Uiso 0.745(5) 1 calc R U P A 1
H90I H -0.1803 -0.0462 0.2432 0.221 Uiso 0.745(5) 1 calc R U P A 1
H90J H -0.1253 -0.0902 0.2050 0.221 Uiso 0.745(5) 1 calc R U P A 1
O1A O -0.1519(14) -0.0121(5) 0.0916(7) 0.1023(15) Uani 0.255(5) 1 d D . P A 2
C911 C -0.100(3) 0.0649(9) 0.0489(12) 0.147(2) Uani 0.255(5) 1 d D . P A 2
H91A H -0.0872 0.1011 0.0601 0.221 Uiso 0.255(5) 1 calc R U P A 2
H91B H -0.1685 0.0613 0.0138 0.221 Uiso 0.255(5) 1 calc R U P A 2
H91C H -0.0334 0.0512 0.0329 0.221 Uiso 0.255(5) 1 calc R U P A 2
C912 C -0.116(3) 0.0375(7) 0.1070(10) 0.128(2) Uani 0.255(5) 1 d D . P A 2
H91D H -0.0424 0.0368 0.1398 0.153 Uiso 0.255(5) 1 calc R U P A 2
H91E H -0.1730 0.0554 0.1280 0.153 Uiso 0.255(5) 1 calc R U P A 2
C913 C -0.2290(19) -0.0300(12) 0.1284(13) 0.128(2) Uani 0.255(5) 1 d D . P A 2
H91F H -0.2729 -0.0004 0.1399 0.153 Uiso 0.255(5) 1 calc R U P A 2
H91G H -0.2839 -0.0522 0.0986 0.153 Uiso 0.255(5) 1 calc R U P A 2
C914 C -0.192(4) -0.0559(16) 0.1848(15) 0.147(2) Uani 0.255(5) 1 d D . P A 2
H91H H -0.2584 -0.0669 0.2036 0.221 Uiso 0.255(5) 1 calc R U P A 2
H91I H -0.1430 -0.0339 0.2171 0.221 Uiso 0.255(5) 1 calc R U P A 2
H91J H -0.1490 -0.0858 0.1752 0.221 Uiso 0.255(5) 1 calc R U P A 2
O2 O 0.4862(5) 0.5291(3) 0.0068(3) 0.0963(19) Uani 0.5 1 d D . P . .
C951 C 0.6438(6) 0.4748(2) 0.0820(3) 0.136(2) Uani 1 1 d . . . . .
H95A H 0.7247 0.4743 0.0783 0.205 Uiso 1 1 calc R U . B 1
H95B H 0.6123 0.4402 0.0760 0.205 Uiso 1 1 calc R U . B 1
H95C H 0.6369 0.4876 0.1263 0.205 Uiso 1 1 calc R U . B 1
C952 C 0.5854(7) 0.5055(3) 0.0346(4) 0.154(3) Uani 0.5 1 d D . P C 1
H95D H 0.6024 0.4883 -0.0056 0.185 Uiso 0.5 1 calc R U P C 1
H95E H 0.6372 0.5354 0.0407 0.185 Uiso 0.5 1 calc R U P C 1
C953 C 0.5854(7) 0.5055(3) 0.0346(4) 0.154(3) Uani 0.5 1 d . . P C 2
H95F H 0.6375 0.5234 0.0098 0.185 Uiso 0.5 1 calc R U P C 2
H95G H 0.5401 0.5310 0.0542 0.185 Uiso 0.5 1 calc R U P C 2

loop_
_atom_site_aniso_label
_atom_site_aniso_U_11
_atom_site_aniso_U_22
_atom_site_aniso_U_33
_atom_site_aniso_U_23
_atom_site_aniso_U_13
_atom_site_aniso_U_12
Si1 0.0289(4) 0.0307(4) 0.0312(4) 0.0004(3) 0.0126(3) -0.0015(3)
N1 0.0266(10) 0.0268(10) 0.0258(10) -0.0017(8) 0.0082(8) -0.0001(8)
N2 0.0253(10) 0.0279(10) 0.0294(11) 0.0000(9) 0.0086(9) 0.0015(8)
N3 0.0241(10) 0.0241(10) 0.0273(11) 0.0008(8) 0.0087(8) -0.0006(8)
C111 0.0329(14) 0.0368(14) 0.0392(15) -0.0065(12) 0.0208(12) -0.0091(11)
C41 0.0212(11) 0.0244(12) 0.0408(15) 0.0037(11) 0.0051(10) 0.0008(9)
C4 0.0222(11) 0.0266(12) 0.0284(13) -0.0005(10) 0.0088(10) -0.0018(9)
C31 0.0244(12) 0.0314(13) 0.0301(13) 0.0028(10) 0.0055(10) -0.0034(10)
C217 0.0265(12) 0.0304(12) 0.0296(13) -0.0016(10) 0.0107(10) 0.0037(10)
C511 0.0410(15) 0.0225(12) 0.0469(16) 0.0042(11) 0.0234(13) 0.0063(11)
C211 0.0289(13) 0.0314(13) 0.0323(14) 0.0057(11) 0.0105(11) 0.0050(10)
C56 0.0332(14) 0.0342(13) 0.0349(14) 0.0027(11) 0.0082(11) -0.0002(11)
C11 0.0357(14) 0.0277(13) 0.0327(14) -0.0006(11) 0.0120(11) -0.0020(11)
C51 0.0257(12) 0.0250(12) 0.0319(13) -0.0008(10) 0.0052(10) 0.0022(10)
C1 0.0246(12) 0.0233(12) 0.0313(13) 0.0020(10) 0.0048(10) 0.0004(9)
C52 0.0275(13) 0.0324(13) 0.0362(14) 0.0028(11) 0.0057(11) 0.0014(11)
C412 0.0361(14) 0.0280(12) 0.0329(14) 0.0001(11) 0.0162(11) 0.0018(11)
C216 0.0329(14) 0.0393(14) 0.0342(14) -0.0048(12) 0.0120(11) -0.0022(11)
C2 0.0259(12) 0.0226(11) 0.0316(13) 0.0004(10) 0.0049(10) -0.0023(10)
C7 0.0360(14) 0.0427(15) 0.0460(16) -0.0022(13) 0.0179(13) -0.0079(12)
C42 0.0270(13) 0.0380(14) 0.0434(16) 0.0092(12) 0.0056(11) -0.0016(11)
C3 0.0243(12) 0.0275(12) 0.0255(12) -0.0016(10) 0.0065(10) -0.0007(10)
C213 0.0370(15) 0.0423(15) 0.0417(16) 0.0078(13) 0.0117(12) -0.0053(12)
C32 0.0301(13) 0.0455(15) 0.0322(14) 0.0015(12) 0.0075(11) 0.0033(12)
C36 0.0365(14) 0.0332(13) 0.0352(15) 0.0035(11) 0.0073(11) -0.0001(11)
C102 0.0304(13) 0.0259(12) 0.0331(14) -0.0017(10) 0.0119(11) -0.0026(10)
C12 0.0475(16) 0.0351(14) 0.0361(15) 0.0014(12) 0.0040(13) -0.0070(12)
C103 0.0324(13) 0.0227(12) 0.0363(14) -0.0011(10) 0.0131(11) -0.0009(10)
C21 0.0259(12) 0.0292(12) 0.0324(13) 0.0080(10) 0.0080(10) 0.0015(10)
C34 0.0436(16) 0.0583(19) 0.0347(16) 0.0107(14) 0.0050(13) -0.0014(14)
C45 0.0326(14) 0.0328(14) 0.065(2) -0.0075(14) 0.0037(14) -0.0063(12)
C33 0.0382(15) 0.0572(18) 0.0312(15) -0.0016(13) 0.0097(12) 0.0004(13)
C101 0.0265(12) 0.0264(12) 0.0310(13) -0.0022(10) 0.0091(10) -0.0038(10)
C413 0.0392(15) 0.0296(13) 0.0429(16) -0.0004(11) 0.0169(12) 0.0020(11)
C25 0.0289(14) 0.0457(16) 0.0534(18) 0.0012(14) 0.0011(13) -0.0062(12)
C6 0.0386(15) 0.0444(16) 0.0402(16) -0.0042(13) 0.0190(12) 0.0014(12)
C26 0.0292(13) 0.0362(14) 0.0450(16) -0.0025(12) 0.0068(12) -0.0015(11)
C312 0.0398(15) 0.0330(14) 0.0449(16) 0.0014(12) 0.0182(13) 0.0004(12)
B1 0.0203(13) 0.0311(14) 0.0346(16) 0.0005(12) 0.0106(11) 0.0022(11)
C24 0.0240(13) 0.0503(17) 0.0595(19) 0.0133(15) 0.0085(13) -0.0003(12)
C22 0.0318(14) 0.0460(16) 0.0387(15) -0.0001(12) 0.0104(12) 0.0029(12)
C104 0.0367(14) 0.0227(12) 0.0385(15) -0.0012(10) 0.0164(11) -0.0016(10)
C53 0.0262(13) 0.0398(15) 0.0558(18) 0.0044(13) 0.0024(12) -0.0017(11)
C46 0.0300(13) 0.0327(14) 0.0454(16) -0.0007(12) 0.0062(12) -0.0003(11)
C212 0.0290(13) 0.0404(14) 0.0333(14) 0.0028(12) 0.0071(11) -0.0029(11)
C315 0.0335(15) 0.061(2) 0.0533(18) 0.0048(15) 0.0173(14) -0.0008(14)
C411 0.0412(15) 0.0332(14) 0.0353(15) 0.0023(11) 0.0093(12) -0.0001(12)
C313 0.0552(18) 0.0374(15) 0.0515(18) -0.0006(13) 0.0272(15) 0.0088(14)
C214 0.0385(15) 0.0507(17) 0.0335(15) 0.0073(13) 0.0114(12) 0.0021(13)
C215 0.0385(15) 0.0516(17) 0.0296(14) -0.0073(12) 0.0088(12) 0.0004(13)
C5 0.0444(16) 0.0389(15) 0.0390(16) 0.0043(12) 0.0131(13) -0.0026(12)
C35 0.0437(16) 0.0404(15) 0.0431(17) 0.0124(13) 0.0054(13) 0.0033(13)
C513 0.0561(19) 0.0354(15) 0.071(2) 0.0061(15) 0.0389(18) 0.0010(14)
C512 0.0499(17) 0.0286(13) 0.0512(17) 0.0047(12) 0.0267(14) 0.0035(12)
C314 0.0413(16) 0.0565(19) 0.0539(19) 0.0073(15) 0.0264(14) 0.0157(14)
C112 0.0316(14) 0.0532(17) 0.0386(15) -0.0116(13) 0.0099(12) -0.0061(13)
C316 0.0330(14) 0.0425(15) 0.0443(16) 0.0004(13) 0.0126(12) -0.0004(12)
C16 0.0431(15) 0.0328(14) 0.0440(16) -0.0019(12) 0.0131(13) -0.0020(12)
C414 0.0579(19) 0.0264(13) 0.0492(17) 0.0036(12) 0.0202(14) 0.0041(13)
C416 0.0406(16) 0.0496(17) 0.0360(15) 0.0020(13) 0.0059(12) 0.0048(13)
C514 0.071(2) 0.0415(17) 0.062(2) 0.0197(15) 0.0428(18) 0.0160(16)
C23 0.0324(15) 0.0515(17) 0.0550(19) 0.0034(15) 0.0173(14) 0.0091(13)
B2 0.0299(14) 0.0249(13) 0.0345(16) -0.0015(12) 0.0137(12) -0.0002(11)
C516 0.0470(16) 0.0386(15) 0.0461(17) 0.0088(13) 0.0228(14) 0.0135(13)
C43 0.0342(15) 0.0445(16) 0.063(2) 0.0205(15) 0.0101(14) -0.0033(13)
C415 0.0509(18) 0.0440(17) 0.0451(17) 0.0084(13) 0.0125(14) 0.0160(14)
C44 0.0291(14) 0.0323(15) 0.086(2) 0.0101(16) 0.0076(15) -0.0044(12)
C55 0.0451(16) 0.0402(15) 0.0405(16) 0.0111(13) 0.0015(13) 0.0040(13)
C515 0.065(2) 0.0476(17) 0.0516(19) 0.0175(15) 0.0304(16) 0.0220(16)
C116 0.0528(18) 0.0415(16) 0.058(2) -0.0153(14) 0.0235(15) -0.0129(14)
C54 0.0349(15) 0.0436(16) 0.0535(18) 0.0088(14) -0.0063(13) 0.0019(13)
C15 0.073(2) 0.0307(15) 0.062(2) -0.0077(15) 0.0171(18) -0.0042(15)
C113 0.0373(16) 0.091(3) 0.0444(18) -0.0129(18) 0.0113(14) -0.0153(17)
C115 0.077(3) 0.060(2) 0.067(2) -0.0335(19) 0.035(2) -0.034(2)
C13 0.079(2) 0.055(2) 0.0397(18) -0.0082(15) -0.0026(16) -0.0180(18)
C114 0.057(2) 0.100(3) 0.052(2) -0.028(2) 0.0226(18) -0.040(2)
C14 0.098(3) 0.0466(19) 0.058(2) -0.0218(17) 0.010(2) -0.0200(19)
O1 0.150(4) 0.070(2) 0.076(3) 0.006(2) -0.004(3) -0.018(2)
C901 0.207(7) 0.125(5) 0.100(5) 0.031(4) 0.003(4) -0.050(5)
C902 0.167(5) 0.141(5) 0.070(5) -0.008(3) 0.011(4) -0.028(4)
C903 0.167(5) 0.141(5) 0.070(5) -0.008(3) 0.011(4) -0.028(4)
C904 0.207(7) 0.125(5) 0.100(5) 0.031(4) 0.003(4) -0.050(5)
O1A 0.150(4) 0.070(2) 0.076(3) 0.006(2) -0.004(3) -0.018(2)
C911 0.207(7) 0.125(5) 0.100(5) 0.031(4) 0.003(4) -0.050(5)
C912 0.167(5) 0.141(5) 0.070(5) -0.008(3) 0.011(4) -0.028(4)
C913 0.167(5) 0.141(5) 0.070(5) -0.008(3) 0.011(4) -0.028(4)
C914 0.207(7) 0.125(5) 0.100(5) 0.031(4) 0.003(4) -0.050(5)
O2 0.108(5) 0.099(5) 0.085(5) 0.006(4) 0.026(4) 0.018(4)
C951 0.176(6) 0.117(5) 0.100(4) 0.027(4) -0.011(4) -0.050(4)
C952 0.183(8) 0.165(7) 0.112(5) -0.044(5) 0.020(5) 0.049(6)
C953 0.183(8) 0.165(7) 0.112(5) -0.044(5) 0.020(5) 0.049(6)

loop_
_atom_type_symbol
_atom_type_description
_atom_type_scat_dispersion_real
_atom_type_scat_dispersion_imag
_atom_type_scat_source
C C 0.0033 0.0016 'International Tables Vol C Tables 4.2.6.8 and 6.1.1.4'
H H 0.0000 0.0000 'International Tables Vol C Tables 4.2.6.8 and 6.1.1.4'
B B 0.0013 0.0007 'International Tables Vol C Tables 4.2.6.8 and 6.1.1.4'
N N 0.0061 0.0033 'International Tables Vol C Tables 4.2.6.8 and 6.1.1.4'
O O 0.0106 0.0060 'International Tables Vol C Tables 4.2.6.8 and 6.1.1.4'
Si Si 0.0817 0.0704 'International Tables Vol C Tables 4.2.6.8 and 6.1.1.4'

loop_
_geom_angle_atom_site_label_1
_geom_angle_atom_site_label_2
_geom_angle_atom_site_label_3
_geom_angle
_geom_angle_site_symmetry_1
_geom_angle_site_symmetry_3
N1 Si1 C5 107.20(11) . .
N1 Si1 C6 108.34(11) . .
C5 Si1 C6 110.88(13) . .
N1 Si1 C7 105.53(11) . .
C5 Si1 C7 115.01(13) . .
C6 Si1 C7 109.53(13) . .
N2 N1 B1 121.39(19) . .
N2 N1 Si1 109.95(14) . .
B1 N1 Si1 124.27(16) . .
N3 N2 N1 119.06(19) . .
N2 N3 C4 124.22(19) . .
N2 N3 B2 113.75(18) . .
C4 N3 B2 120.12(17) . .
C112 C111 C116 116.1(3) . .
C112 C111 B2 123.4(2) . .
C116 C111 B2 119.8(3) . .
C46 C41 C42 118.8(2) . .
C46 C41 C3 120.5(2) . .
C42 C41 C3 120.6(2) . .
C3 C4 N3 122.4(2) . .
C3 C4 C51 126.8(2) . .
N3 C4 C51 110.52(19) . .
C32 C31 C36 118.2(2) . .
C32 C31 C2 122.5(2) . .
C36 C31 C2 119.3(2) . .
C212 C217 C216 117.1(2) . .
C212 C217 C101 120.5(2) . .
C216 C217 C101 122.3(2) . .
C516 C511 C512 117.6(2) . .
C516 C511 C104 122.1(2) . .
C512 C511 C104 120.2(3) . .
C312 C211 C316 118.4(2) . .
C312 C211 C102 118.9(2) . .
C316 C211 C102 122.6(2) . .
C55 C56 C51 120.7(2) . .
C55 C56 H56A 119.7 . .
C51 C56 H56A 119.7 . .
C16 C11 C12 117.1(2) . .
C16 C11 B1 120.9(2) . .
C12 C11 B1 121.9(2) . .
C56 C51 C52 118.2(2) . .
C56 C51 C4 119.4(2) . .
C52 C51 C4 122.4(2) . .
C2 C1 C21 124.7(2) . .
C2 C1 B1 115.4(2) . .
C21 C1 B1 119.9(2) . .
C53 C52 C51 120.8(2) . .
C53 C52 H52A 119.6 . .
C51 C52 H52A 119.6 . .
C413 C412 C411 117.9(2) . .
C413 C412 C103 121.1(2) . .
C411 C412 C103 120.8(2) . .
C215 C216 C217 120.9(2) . .
C215 C216 H21A 119.6 . .
C217 C216 H21A 119.6 . .
C1 C2 C31 125.0(2) . .
C1 C2 C3 112.5(2) . .
C31 C2 C3 122.1(2) . .
Si1 C7 H7A 109.5 . .
Si1 C7 H7B 109.5 . .
H7A C7 H7B 109.5 . .
Si1 C7 H7C 109.5 . .
H7A C7 H7C 109.5 . .
H7B C7 H7C 109.5 . .
C43 C42 C41 119.9(3) . .
C43 C42 H42A 120.1 . .
C41 C42 H42A 120.1 . .
C4 C3 C2 121.7(2) . .
C4 C3 C41 122.1(2) . .
C2 C3 C41 115.65(19) . .
C214 C213 C212 120.1(3) . .
C214 C213 H21B 120.0 . .
C212 C213 H21B 120.0 . .
C31 C32 C33 120.9(3) . .
C31 C32 H32A 119.5 . .
C33 C32 H32A 119.5 . .
C35 C36 C31 120.7(3) . .
C35 C36 H36A 119.7 . .
C31 C36 H36A 119.7 . .
C101 C102 C103 112.9(2) . .
C101 C102 C211 126.8(2) . .
C103 C102 C211 119.6(2) . .
C13 C12 C11 121.5(3) . .
C13 C12 H12A 119.2 . .
C11 C12 H12A 119.2 . .
C104 C103 C412 129.1(2) . .
C104 C103 C102 111.4(2) . .
C412 C103 C102 119.4(2) . .
C26 C21 C22 117.9(2) . .
C26 C21 C1 121.8(2) . .
C22 C21 C1 120.3(2) . .
C33 C34 C35 119.7(3) . .
C33 C34 H34A 120.1 . .
C35 C34 H34A 120.1 . .
C44 C45 C46 119.5(3) . .
C44 C45 H45A 120.3 . .
C46 C45 H45A 120.3 . .
C34 C33 C32 120.1(3) . .
C34 C33 H33A 119.9 . .
C32 C33 H33A 119.9 . .
C102 C101 C217 120.3(2) . .
C102 C101 B2 106.9(2) . .
C217 C101 B2 131.0(2) . .
C414 C413 C412 120.9(3) . .
C414 C413 H41A 119.5 . .
C412 C413 H41A 119.5 . .
C24 C25 C26 120.1(3) . .
C24 C25 H25A 120.0 . .
C26 C25 H25A 120.0 . .
Si1 C6 H6A 109.5 . .
Si1 C6 H6B 109.5 . .
H6A C6 H6B 109.5 . .
Si1 C6 H6C 109.5 . .
H6A C6 H6C 109.5 . .
H6B C6 H6C 109.5 . .
C25 C26 C21 121.1(3) . .
C25 C26 H26A 119.4 . .
C21 C26 H26A 119.4 . .
C313 C312 C211 120.8(3) . .
C313 C312 H31A 119.6 . .
C211 C312 H31A 119.6 . .
N1 B1 C11 120.6(2) . .
N1 B1 C1 114.2(2) . .
C11 B1 C1 124.6(2) . .
C23 C24 C25 119.8(3) . .
C23 C24 H24A 120.1 . .
C25 C24 H24A 120.1 . .
C23 C22 C21 120.9(3) . .
C23 C22 H22A 119.5 . .
C21 C22 H22A 119.5 . .
C103 C104 C511 123.5(2) . .
C103 C104 B2 107.8(2) . .
C511 C104 B2 128.6(2) . .
C54 C53 C52 120.0(3) . .
C54 C53 H53A 120.0 . .
C52 C53 H53A 120.0 . .
C41 C46 C45 120.7(3) . .
C41 C46 H46A 119.6 . .
C45 C46 H46A 119.6 . .
C213 C212 C217 121.9(2) . .
C213 C212 H21C 119.0 . .
C217 C212 H21C 119.0 . .
C314 C315 C316 120.0(3) . .
C314 C315 H31B 120.0 . .
C316 C315 H31B 120.0 . .
C416 C411 C412 120.8(3) . .
C416 C411 H41B 119.6 . .
C412 C411 H41B 119.6 . .
C314 C313 C312 120.3(3) . .
C314 C313 H31C 119.8 . .
C312 C313 H31C 119.8 . .
C213 C214 C215 119.4(3) . .
C213 C214 H21D 120.3 . .
C215 C214 H21D 120.3 . .
C214 C215 C216 120.6(3) . .
C214 C215 H21E 119.7 . .
C216 C215 H21E 119.7 . .
Si1 C5 H5A 109.5 . .
Si1 C5 H5B 109.5 . .
H5A C5 H5B 109.5 . .
Si1 C5 H5C 109.5 . .
H5A C5 H5C 109.5 . .
H5B C5 H5C 109.5 . .
C34 C35 C36 120.3(3) . .
C34 C35 H35A 119.8 . .
C36 C35 H35A 119.8 . .
C514 C513 C512 120.7(3) . .
C514 C513 H51A 119.6 . .
C512 C513 H51A 119.6 . .
C513 C512 C511 120.6(3) . .
C513 C512 H51B 119.7 . .
C511 C512 H51B 119.7 . .
C313 C314 C315 119.8(3) . .
C313 C314 H31D 120.1 . .
C315 C314 H31D 120.1 . .
C113 C112 C111 122.4(3) . .
C113 C112 H11A 118.8 . .
C111 C112 H11A 118.8 . .
C315 C316 C211 120.7(3) . .
C315 C316 H31E 119.6 . .
C211 C316 H31E 119.6 . .
C15 C16 C11 122.0(3) . .
C15 C16 H16A 119.0 . .
C11 C16 H16A 119.0 . .
C415 C414 C413 120.2(3) . .
C415 C414 H41C 119.9 . .
C413 C414 H41C 119.9 . .
C415 C416 C411 120.5(3) . .
C415 C416 H41D 119.8 . .
C411 C416 H41D 119.8 . .
C515 C514 C513 119.5(3) . .
C515 C514 H51C 120.3 . .
C513 C514 H51C 120.3 . .
C24 C23 C22 120.0(3) . .
C24 C23 H23A 120.0 . .
C22 C23 H23A 120.0 . .
C111 B2 C104 115.6(2) . .
C111 B2 C101 107.1(2) . .
C104 B2 C101 100.44(19) . .
C111 B2 N3 109.96(19) . .
C104 B2 N3 109.6(2) . .
C101 B2 N3 113.99(19) . .
C515 C516 C511 121.4(3) . .
C515 C516 H51D 119.3 . .
C511 C516 H51D 119.3 . .
C44 C43 C42 120.9(3) . .
C44 C43 H43A 119.5 . .
C42 C43 H43A 119.5 . .
C416 C415 C414 119.6(3) . .
C416 C415 H41E 120.2 . .
C414 C415 H41E 120.2 . .
C43 C44 C45 120.2(3) . .
C43 C44 H44A 119.9 . .
C45 C44 H44A 119.9 . .
C54 C55 C56 120.3(3) . .
C54 C55 H55A 119.8 . .
C56 C55 H55A 119.8 . .
C514 C515 C516 120.1(3) . .
C514 C515 H51E 119.9 . .
C516 C515 H51E 119.9 . .
C115 C116 C111 121.9(3) . .
C115 C116 H11B 119.1 . .
C111 C116 H11B 119.1 . .
C55 C54 C53 120.0(3) . .
C55 C54 H54A 120.0 . .
C53 C54 H54A 120.0 . .
C14 C15 C16 119.3(3) . .
C14 C15 H15A 120.4 . .
C16 C15 H15A 120.4 . .
C114 C113 C112 119.8(4) . .
C114 C113 H11C 120.1 . .
C112 C113 H11C 120.1 . .
C114 C115 C116 120.2(3) . .
C114 C115 H11D 119.9 . .
C116 C115 H11D 119.9 . .
C12 C13 C14 119.3(3) . .
C12 C13 H13A 120.3 . .
C14 C13 H13A 120.3 . .
C113 C114 C115 119.4(3) . .
C113 C114 H11E 120.3 . .
C115 C114 H11E 120.3 . .
C15 C14 C13 120.8(3) . .
C15 C14 H14A 119.6 . .
C13 C14 H14A 119.6 . .
C903 O1 C902 123.6(6) . .
C902 C901 H90A 109.5 . .
C902 C901 H90B 109.5 . .
H90A C901 H90B 109.5 . .
C902 C901 H90C 109.5 . .
H90A C901 H90C 109.5 . .
H90B C901 H90C 109.5 . .
O1 C902 C901 116.2(8) . .
O1 C902 H90D 108.2 . .
C901 C902 H90D 108.2 . .
O1 C902 H90E 108.2 . .
C901 C902 H90E 108.2 . .
H90D C902 H90E 107.4 . .
C904 C903 O1 121.8(8) . .
C904 C903 H90F 106.9 . .
O1 C903 H90F 106.9 . .
C904 C903 H90G 106.9 . .
O1 C903 H90G 106.9 . .
H90F C903 H90G 106.7 . .
C903 C904 H90H 109.5 . .
C903 C904 H90I 109.5 . .
H90H C904 H90I 109.5 . .
C903 C904 H90J 109.5 . .
H90H C904 H90J 109.5 . .
H90I C904 H90J 109.5 . .
C913 O1A C912 114.2(15) . .
C912 C911 H91A 109.5 . .
C912 C911 H91B 109.5 . .
H91A C911 H91B 109.5 . .
C912 C911 H91C 109.5 . .
H91A C911 H91C 109.5 . .
H91B C911 H91C 109.5 . .
O1A C912 C911 111.7(14) . .
O1A C912 H91D 109.3 . .
C911 C912 H91D 109.3 . .
O1A C912 H91E 109.3 . .
C911 C912 H91E 109.3 . .
H91D C912 H91E 107.9 . .
C914 C913 O1A 120.2(18) . .
C914 C913 H91F 107.3 . .
O1A C913 H91F 107.3 . .
C914 C913 H91G 107.3 . .
O1A C913 H91G 107.3 . .
H91F C913 H91G 106.9 . .
C913 C914 H91H 109.5 . .
C913 C914 H91I 109.5 . .
H91H C914 H91I 109.5 . .
C913 C914 H91J 109.5 . .
H91H C914 H91J 109.5 . .
H91I C914 H91J 109.5 . .
C952 O2 C952 109.5(7) . 3_665
C952 C951 H95A 109.5 . .
C952 C951 H95B 109.5 . .
H95A C951 H95B 109.5 . .
C952 C951 H95C 109.5 . .
H95A C951 H95C 109.5 . .
H95B C951 H95C 109.5 . .
C951 C952 O2 149.5(8) . .
C951 C952 O2 102.4(8) . 3_665
O2 C952 O2 70.5(7) . 3_665
C951 C952 H95D 99.3 . .
O2 C952 H95D 99.3 . .
O2 C952 H95D 53.6 3_665 .
C951 C952 H95E 99.3 . .
O2 C952 H95E 99.3 . .
O2 C952 H95E 150.9 3_665 .
H95D C952 H95E 104.0 . .

loop_
_geom_bond_atom_site_label_1
_geom_bond_atom_site_label_2
_geom_bond_distance
_geom_bond_site_symmetry_2
Si1 N1 1.829(2) .
Si1 C5 1.843(3) .
Si1 C6 1.849(3) .
Si1 C7 1.853(3) .
N1 N2 1.340(3) .
N1 B1 1.477(3) .
N2 N3 1.284(3) .
N3 C4 1.467(3) .
N3 B2 1.642(3) .
C111 C112 1.391(4) .
C111 C116 1.396(4) .
C111 B2 1.608(4) .
C41 C46 1.386(4) .
C41 C42 1.393(4) .
C41 C3 1.504(3) .
C4 C3 1.356(3) .
C4 C51 1.495(3) .
C31 C32 1.382(4) .
C31 C36 1.391(3) .
C31 C2 1.482(3) .
C217 C212 1.391(3) .
C217 C216 1.398(4) .
C217 C101 1.487(3) .
C511 C516 1.393(4) .
C511 C512 1.400(4) .
C511 C104 1.481(3) .
C211 C312 1.389(4) .
C211 C316 1.389(4) .
C211 C102 1.489(3) .
C56 C55 1.386(4) .
C56 C51 1.389(3) .
C56 H56A 0.9500 .
C11 C16 1.396(4) .
C11 C12 1.398(4) .
C11 B1 1.544(4) .
C51 C52 1.396(3) .
C1 C2 1.353(3) .
C1 C21 1.490(3) .
C1 B1 1.574(4) .
C52 C53 1.382(4) .
C52 H52A 0.9500 .
C412 C413 1.388(3) .
C412 C411 1.392(4) .
C412 C103 1.481(3) .
C216 C215 1.388(4) .
C216 H21A 0.9500 .
C2 C3 1.503(3) .
C7 H7A 0.9800 .
C7 H7B 0.9800 .
C7 H7C 0.9800 .
C42 C43 1.385(4) .
C42 H42A 0.9500 .
C213 C214 1.372(4) .
C213 C212 1.386(4) .
C213 H21B 0.9500 .
C32 C33 1.385(4) .
C32 H32A 0.9500 .
C36 C35 1.380(4) .
C36 H36A 0.9500 .
C102 C101 1.350(3) .
C102 C103 1.488(3) .
C12 C13 1.381(4) .
C12 H12A 0.9500 .
C103 C104 1.360(3) .
C21 C26 1.388(4) .
C21 C22 1.399(4) .
C34 C33 1.373(4) .
C34 C35 1.373(4) .
C34 H34A 0.9500 .
C45 C44 1.385(4) .
C45 C46 1.390(4) .
C45 H45A 0.9500 .
C33 H33A 0.9500 .
C101 B2 1.638(3) .
C413 C414 1.382(4) .
C413 H41A 0.9500 .
C25 C24 1.380(4) .
C25 C26 1.384(4) .
C25 H25A 0.9500 .
C6 H6A 0.9800 .
C6 H6B 0.9800 .
C6 H6C 0.9800 .
C26 H26A 0.9500 .
C312 C313 1.384(4) .
C312 H31A 0.9500 .
C24 C23 1.379(4) .
C24 H24A 0.9500 .
C22 C23 1.383(4) .
C22 H22A 0.9500 .
C104 B2 1.627(4) .
C53 C54 1.380(4) .
C53 H53A 0.9500 .
C46 H46A 0.9500 .
C212 H21C 0.9500 .
C315 C314 1.384(4) .
C315 C316 1.384(4) .
C315 H31B 0.9500 .
C411 C416 1.378(4) .
C411 H41B 0.9500 .
C313 C314 1.371(4) .
C313 H31C 0.9500 .
C214 C215 1.381(4) .
C214 H21D 0.9500 .
C215 H21E 0.9500 .
C5 H5A 0.9800 .
C5 H5B 0.9800 .
C5 H5C 0.9800 .
C35 H35A 0.9500 .
C513 C514 1.382(5) .
C513 C512 1.390(4) .
C513 H51A 0.9500 .
C512 H51B 0.9500 .
C314 H31D 0.9500 .
C112 C113 1.388(4) .
C112 H11A 0.9500 .
C316 H31E 0.9500 .
C16 C15 1.379(4) .
C16 H16A 0.9500 .
C414 C415 1.374(4) .
C414 H41C 0.9500 .
C416 C415 1.373(4) .
C416 H41D 0.9500 .
C514 C515 1.374(5) .
C514 H51C 0.9500 .
C23 H23A 0.9500 .
C516 C515 1.392(4) .
C516 H51D 0.9500 .
C43 C44 1.360(4) .
C43 H43A 0.9500 .
C415 H41E 0.9500 .
C44 H44A 0.9500 .
C55 C54 1.372(4) .
C55 H55A 0.9500 .
C515 H51E 0.9500 .
C116 C115 1.384(5) .
C116 H11B 0.9500 .
C54 H54A 0.9500 .
C15 C14 1.372(5) .
C15 H15A 0.9500 .
C113 C114 1.372(5) .
C113 H11C 0.9500 .
C115 C114 1.381(6) .
C115 H11D 0.9500 .
C13 C14 1.386(5) .
C13 H13A 0.9500 .
C114 H11E 0.9500 .
C14 H14A 0.9500 .
O1 C903 1.359(8) .
O1 C902 1.364(8) .
C901 C902 1.432(10) .
C901 H90A 0.9800 .
C901 H90B 0.9800 .
C901 H90C 0.9800 .
C902 H90D 0.9900 .
C902 H90E 0.9900 .
C903 C904 1.338(8) .
C903 H90F 0.9900 .
C903 H90G 0.9900 .
C904 H90H 0.9800 .
C904 H90I 0.9800 .
C904 H90J 0.9800 .
O1A C913 1.374(12) .
O1A C912 1.388(11) .
C911 C912 1.428(12) .
C911 H91A 0.9800 .
C911 H91B 0.9800 .
C911 H91C 0.9800 .
C912 H91D 0.9900 .
C912 H91E 0.9900 .
C913 C914 1.331(12) .
C913 H91F 0.9900 .
C913 H91G 0.9900 .
C914 H91H 0.9800 .
C914 H91I 0.9800 .
C914 H91J 0.9800 .
O2 C952 1.356(7) .
O2 C953 1.408(7) 3_665
O2 C952 1.408(7) 3_665
C951 C952 1.341(8) .
C951 H95A 0.9800 .
C951 H95B 0.9800 .
C951 H95C 0.9800 .
C952 O2 1.408(7) 3_665
C952 H95D 0.9900 .
C952 H95E 0.9900 .

loop_
_geom_torsion_atom_site_label_1
_geom_torsion_atom_site_label_2
_geom_torsion_atom_site_label_3
_geom_torsion_atom_site_label_4
_geom_torsion
_geom_torsion_site_symmetry_1
_geom_torsion_site_symmetry_4
C5 Si1 N1 N2 -79.02(18) . .
C6 Si1 N1 N2 161.27(16) . .
C7 Si1 N1 N2 44.03(18) . .
C5 Si1 N1 B1 124.4(2) . .
C6 Si1 N1 B1 4.7(2) . .
C7 Si1 N1 B1 -112.6(2) . .
B1 N1 N2 N3 -34.6(3) . .
Si1 N1 N2 N3 167.96(16) . .
N1 N2 N3 C4 -6.6(3) . .
N1 N2 N3 B2 -170.81(19) . .
N2 N3 C4 C3 86.0(3) . .
B2 N3 C4 C3 -110.7(3) . .
N2 N3 C4 C51 -100.3(2) . .
B2 N3 C4 C51 63.0(3) . .
C55 C56 C51 C52 -1.3(4) . .
C55 C56 C51 C4 179.4(2) . .
C3 C4 C51 C56 -145.9(3) . .
N3 C4 C51 C56 40.7(3) . .
C3 C4 C51 C52 34.9(4) . .
N3 C4 C51 C52 -138.5(2) . .
C56 C51 C52 C53 0.5(4) . .
C4 C51 C52 C53 179.8(2) . .
C212 C217 C216 C215 1.1(4) . .
C101 C217 C216 C215 177.9(2) . .
C21 C1 C2 C31 -10.1(4) . .
B1 C1 C2 C31 172.6(2) . .
C21 C1 C2 C3 177.0(2) . .
B1 C1 C2 C3 -0.3(3) . .
C32 C31 C2 C1 132.0(3) . .
C36 C31 C2 C1 -47.3(3) . .
C32 C31 C2 C3 -55.7(3) . .
C36 C31 C2 C3 125.0(2) . .
C46 C41 C42 C43 -0.8(4) . .
C3 C41 C42 C43 -179.5(2) . .
N3 C4 C3 C2 -14.4(3) . .
C51 C4 C3 C2 172.9(2) . .
N3 C4 C3 C41 174.0(2) . .
C51 C4 C3 C41 1.3(4) . .
C1 C2 C3 C4 -57.3(3) . .
C31 C2 C3 C4 129.5(2) . .
C1 C2 C3 C41 114.8(2) . .
C31 C2 C3 C41 -58.4(3) . .
C46 C41 C3 C4 57.7(3) . .
C42 C41 C3 C4 -123.6(3) . .
C46 C41 C3 C2 -114.4(3) . .
C42 C41 C3 C2 64.3(3) . .
C36 C31 C32 C33 1.6(4) . .
C2 C31 C32 C33 -177.8(2) . .
C32 C31 C36 C35 -1.4(4) . .
C2 C31 C36 C35 178.0(2) . .
C312 C211 C102 C101 99.2(3) . .
C316 C211 C102 C101 -84.4(3) . .
C312 C211 C102 C103 -70.4(3) . .
C316 C211 C102 C103 105.9(3) . .
C16 C11 C12 C13 -0.7(4) . .
B1 C11 C12 C13 -175.8(3) . .
C413 C412 C103 C104 -52.6(4) . .
C411 C412 C103 C104 132.1(3) . .
C413 C412 C103 C102 121.7(3) . .
C411 C412 C103 C102 -53.5(3) . .
C101 C102 C103 C104 -3.3(3) . .
C211 C102 C103 C104 167.7(2) . .
C101 C102 C103 C412 -178.6(2) . .
C211 C102 C103 C412 -7.6(3) . .
C2 C1 C21 C26 -47.1(4) . .
B1 C1 C21 C26 130.1(3) . .
C2 C1 C21 C22 134.6(3) . .
B1 C1 C21 C22 -48.2(3) . .
C35 C34 C33 C32 -0.2(4) . .
C31 C32 C33 C34 -0.8(4) . .
C103 C102 C101 C217 173.3(2) . .
C211 C102 C101 C217 3.0(4) . .
C103 C102 C101 B2 7.1(3) . .
C211 C102 C101 B2 -163.1(2) . .
C212 C217 C101 C102 73.1(3) . .
C216 C217 C101 C102 -103.6(3) . .
C212 C217 C101 B2 -124.6(3) . .
C216 C217 C101 B2 58.7(4) . .
C411 C412 C413 C414 0.6(4) . .
C103 C412 C413 C414 -174.8(2) . .
C24 C25 C26 C21 -1.4(4) . .
C22 C21 C26 C25 -1.4(4) . .
C1 C21 C26 C25 -179.7(2) . .
C316 C211 C312 C313 -1.0(4) . .
C102 C211 C312 C313 175.5(2) . .
N2 N1 B1 C11 143.6(2) . .
Si1 N1 B1 C11 -62.3(3) . .
N2 N1 B1 C1 -44.4(3) . .
Si1 N1 B1 C1 109.6(2) . .
C16 C11 B1 N1 164.9(2) . .
C12 C11 B1 N1 -20.2(4) . .
C16 C11 B1 C1 -6.1(4) . .
C12 C11 B1 C1 168.8(2) . .
C2 C1 B1 N1 97.3(2) . .
C21 C1 B1 N1 -80.2(3) . .
C2 C1 B1 C11 -91.2(3) . .
C21 C1 B1 C11 91.4(3) . .
C26 C25 C24 C23 2.2(4) . .
C26 C21 C22 C23 3.4(4) . .
C1 C21 C22 C23 -178.2(2) . .
C412 C103 C104 C511 -4.8(4) . .
C102 C103 C104 C511 -179.5(2) . .
C412 C103 C104 B2 172.4(2) . .
C102 C103 C104 B2 -2.3(3) . .
C516 C511 C104 C103 -41.5(4) . .
C512 C511 C104 C103 137.2(3) . .
C516 C511 C104 B2 142.0(3) . .
C512 C511 C104 B2 -39.4(4) . .
C51 C52 C53 C54 0.8(4) . .
C42 C41 C46 C45 0.8(4) . .
C3 C41 C46 C45 179.5(2) . .
C44 C45 C46 C41 -0.3(4) . .
C214 C213 C212 C217 0.5(4) . .
C216 C217 C212 C213 -1.3(4) . .
C101 C217 C212 C213 -178.2(2) . .
C413 C412 C411 C416 -1.7(4) . .
C103 C412 C411 C416 173.7(2) . .
C211 C312 C313 C314 -0.5(4) . .
C212 C213 C214 C215 0.6(4) . .
C213 C214 C215 C216 -0.8(4) . .
C217 C216 C215 C214 0.0(4) . .
C33 C34 C35 C36 0.4(4) . .
C31 C36 C35 C34 0.4(4) . .
C514 C513 C512 C511 -1.4(4) . .
C516 C511 C512 C513 2.0(4) . .
C104 C511 C512 C513 -176.7(2) . .
C312 C313 C314 C315 1.5(5) . .
C316 C315 C314 C313 -0.9(5) . .
C116 C111 C112 C113 2.2(4) . .
B2 C111 C112 C113 -168.6(3) . .
C314 C315 C316 C211 -0.7(4) . .
C312 C211 C316 C315 1.6(4) . .
C102 C211 C316 C315 -174.8(3) . .
C12 C11 C16 C15 1.2(4) . .
B1 C11 C16 C15 176.3(3) . .
C412 C413 C414 C415 1.2(4) . .
C412 C411 C416 C415 1.1(4) . .
C512 C513 C514 C515 -0.2(4) . .
C25 C24 C23 C22 -0.3(4) . .
C21 C22 C23 C24 -2.6(4) . .
C112 C111 B2 C104 -155.0(2) . .
C116 C111 B2 C104 34.5(3) . .
C112 C111 B2 C101 94.0(3) . .
C116 C111 B2 C101 -76.4(3) . .
C112 C111 B2 N3 -30.3(3) . .
C116 C111 B2 N3 159.2(2) . .
C103 C104 B2 C111 -108.9(2) . .
C511 C104 B2 C111 68.1(3) . .
C103 C104 B2 C101 5.9(3) . .
C511 C104 B2 C101 -177.1(2) . .
C103 C104 B2 N3 126.2(2) . .
C511 C104 B2 N3 -56.8(3) . .
C102 C101 B2 C111 113.4(2) . .
C217 C101 B2 C111 -50.7(3) . .
C102 C101 B2 C104 -7.7(3) . .
C217 C101 B2 C104 -171.8(2) . .
C102 C101 B2 N3 -124.8(2) . .
C217 C101 B2 N3 71.1(3) . .
N2 N3 B2 C111 -62.3(3) . .
C4 N3 B2 C111 132.8(2) . .
N2 N3 B2 C104 65.8(2) . .
C4 N3 B2 C104 -99.1(2) . .
N2 N3 B2 C101 177.5(2) . .
C4 N3 B2 C101 12.5(3) . .
C512 C511 C516 C515 -1.2(4) . .
C104 C511 C516 C515 177.5(2) . .
C41 C42 C43 C44 0.3(4) . .
C411 C416 C415 C414 0.7(4) . .
C413 C414 C415 C416 -1.8(4) . .
C42 C43 C44 C45 0.2(4) . .
C46 C45 C44 C43 -0.2(4) . .
C51 C56 C55 C54 0.7(4) . .
C513 C514 C515 C516 1.0(4) . .
C511 C516 C515 C514 -0.3(4) . .
C112 C111 C116 C115 -1.6(4) . .
B2 C111 C116 C115 169.5(3) . .
C56 C55 C54 C53 0.7(5) . .
C52 C53 C54 C55 -1.4(4) . .
C11 C16 C15 C14 -0.8(5) . .
C111 C112 C113 C114 -0.9(4) . .
C111 C116 C115 C114 -0.3(5) . .
C11 C12 C13 C14 -0.2(5) . .
C112 C113 C114 C115 -1.2(5) . .
C116 C115 C114 C113 1.7(5) . .
C16 C15 C14 C13 -0.1(6) . .
C12 C13 C14 C15 0.6(6) . .
C903 O1 C902 C901 -172.3(9) . .
C902 O1 C903 C904 178.4(12) . .
C913 O1A C912 C911 -143(3) . .
C912 O1A C913 C914 -93(4) . .
C953 O2 C952 C951 -81.2(17) 3_665 .
C952 O2 C952 C951 -81.1(17) 3_665 .
C953 O2 C952 O2 -0.001(2) 3_665 3_665
C952 O2 C952 O2 0.000(1) 3_665 3_665
